data_4075158
loop_
_publ_author_name
'Bowman, Lyndsey J.'
'Izod, Keith'
'Clegg, William'
'Harrington, Ross W.'

_publ_section_title
;
 Heteroleptic Complexes of Lanthanum(III) and Neodymium(III) with Oxygen-
 or Nitrogen-Functionalized Tris(triorganosilyl)methyl Ligands
;
_journal_issue 12
_journal_name_full Organometallics
_journal_page_first 2999
_journal_paper_doi 10.1021/om060072k
_journal_volume 25
_journal_year 2006
_chemical_formula_moiety 'C30 H76 I2 Nd2 O6 Si6'
_chemical_formula_sum 'C30 H76 I2 Nd2 O6 Si6'
_chemical_formula_weight 1243.73
_chemical_name_systematic
;
 ?
;
_space_group_IT_number 2
_symmetry_cell_setting triclinic
_symmetry_space_group_name_Hall '-P 1'
_symmetry_space_group_name_H-M 'P -1'
_atom_sites_solution_hydrogens geom
_atom_sites_solution_primary direct
_atom_sites_solution_secondary difmap
_audit_creation_method SHELXL-97
_cell_angle_alpha 68.672(14)
_cell_angle_beta 72.213(13)
_cell_angle_gamma 87.620(18)
_cell_formula_units_Z 1
_cell_length_a 9.406(3)
_cell_length_b 12.4259(14)
_cell_length_c 13.660(2)
_cell_measurement_reflns_used 851
_cell_measurement_temperature 150(2)
_cell_measurement_theta_max 27.50
_cell_measurement_theta_min 2.50
_cell_volume 1411.8(6)
_computing_cell_refinement EvalCCD
_computing_data_collection 'Nonius COLLECT'
_computing_data_reduction EvalCCD
_computing_molecular_graphics 'Bruker SHELXTL'
_computing_publication_material 'Bruker SHELXTL and local programs'
_computing_structure_refinement 'Bruker SHELXTL'
_computing_structure_solution 'Bruker SHELXTL'
_diffrn_ambient_temperature 150(2)
_diffrn_measured_fraction_theta_full 0.996
_diffrn_measured_fraction_theta_max 0.996
_diffrn_measurement_device_type 'Nonius KappaCCD diffractometer'
_diffrn_measurement_method '\f and \w scans'
_diffrn_radiation_monochromator graphite
_diffrn_radiation_source 'sealed tube'
_diffrn_radiation_type MoK\a
_diffrn_radiation_wavelength 0.71073
_diffrn_reflns_av_R_equivalents 0.0681
_diffrn_reflns_av_sigmaI/netI 0.0443
_diffrn_reflns_limit_h_max 12
_diffrn_reflns_limit_h_min -12
_diffrn_reflns_limit_k_max 16
_diffrn_reflns_limit_k_min -16
_diffrn_reflns_limit_l_max 17
_diffrn_reflns_limit_l_min -17
_diffrn_reflns_number 38418
_diffrn_reflns_theta_full 26.00
_diffrn_reflns_theta_max 27.50
_diffrn_reflns_theta_min 4.05
_diffrn_standards_number 0
_exptl_absorpt_coefficient_mu 3.068
_exptl_absorpt_correction_T_max 0.508
_exptl_absorpt_correction_T_min 0.330
_exptl_absorpt_correction_type multi-scan
_exptl_absorpt_process_details SADABS
_exptl_crystal_colour 'pale blue'
_exptl_crystal_density_diffrn 1.463
_exptl_crystal_density_method 'not measured'
_exptl_crystal_description slab
_exptl_crystal_F_000 614
_exptl_crystal_size_max 0.42
_exptl_crystal_size_mid 0.40
_exptl_crystal_size_min 0.22
_refine_diff_density_max 1.608
_refine_diff_density_min -1.678
_refine_diff_density_rms 0.165
_refine_ls_extinction_coef 0.0079(13)
_refine_ls_extinction_expression Fc^*^=kFc[1+0.001xFc^2^\l^3^/sin(2\q)]^-1/4^
_refine_ls_extinction_method SHELXL
_refine_ls_goodness_of_fit_ref 1.137
_refine_ls_hydrogen_treatment constr
_refine_ls_matrix_type full
_refine_ls_number_parameters 436
_refine_ls_number_reflns 6450
_refine_ls_number_restraints 339
_refine_ls_restrained_S_all 1.135
_refine_ls_R_factor_all 0.0733
_refine_ls_R_factor_gt 0.0522
_refine_ls_shift/su_max 0.013
_refine_ls_shift/su_mean 0.000
_refine_ls_structure_factor_coef Fsqd
_refine_ls_weighting_details 'calc w=1/[\s^2^(Fo^2^)+(0.1088P)^2^+0.0000P] where P=(Fo^2^+2Fc^2^)/3'
_refine_ls_weighting_scheme calc
_refine_ls_wR_factor_gt 0.1596
_refine_ls_wR_factor_ref 0.1757
_reflns_number_gt 4606
_reflns_number_total 6450
_reflns_threshold_expression I>2\s(I)
_cod_data_source_file om060072ksi20060308_062842.cif
_cod_data_source_block ki208a_compound11
_cod_original_cell_volume 1411.7(5)
_cod_database_code 4075158

loop_
_symmetry_equiv_pos_as_xyz
'x, y, z'
'-x, -y, -z'

loop_
_atom_site_label
_atom_site_type_symbol
_atom_site_fract_x
_atom_site_fract_y
_atom_site_fract_z
_atom_site_U_iso_or_equiv
_atom_site_adp_type
_atom_site_occupancy
_atom_site_symmetry_multiplicity
_atom_site_calc_flag
_atom_site_refinement_flags
_atom_site_disorder_group
Nd1 Nd 0.91985(8) 0.98391(6) 0.63294(9) 0.0255(2) Uani 0.498(2) 1 d PD 1
I1 I 1.18096(16) 1.08806(11) 0.67318(13) 0.0686(4) Uani 0.498(2) 1 d P 1
Si1 Si 0.6223(13) 0.8172(14) 0.8047(10) 0.047(2) Uani 0.498(2) 1 d PU 1
Si2 Si 0.8123(4) 0.8493(3) 0.9576(2) 0.0501(8) Uani 0.498(2) 1 d PU 1
Si3 Si 0.9168(3) 0.6896(2) 0.82249(19) 0.0311(6) Uani 0.498(2) 1 d PU 1
O1 O 0.6731(6) 0.8833(6) 0.6778(5) 0.0355(13) Uani 0.498(2) 1 d PU 1
O2 O 1.1105(10) 0.9359(7) 0.5420(6) 0.0218(15) Uani 0.498(2) 1 d PU 1
O3 O 0.7847(11) 1.1535(6) 0.6583(6) 0.057(2) Uani 0.498(2) 1 d PU 1
C1 C 0.8131(13) 0.8170(10) 0.8346(9) 0.031(2) Uani 0.498(2) 1 d PU 1
C2 C 0.5737(12) 0.8888(12) 0.6146(9) 0.051(3) Uani 0.498(2) 1 d PU 1
H2A H 0.6325 0.9039 0.5374 0.076 Uiso 0.498(2) 1 calc PR 1
H2B H 0.5076 0.9513 0.6180 0.076 Uiso 0.498(2) 1 calc PR 1
H2C H 0.5132 0.8148 0.6453 0.076 Uiso 0.498(2) 1 calc PR 1
C3 C 0.4797(16) 0.8881(16) 0.8841(10) 0.093(5) Uani 0.498(2) 1 d PU 1
H3A H 0.3816 0.8455 0.9102 0.139 Uiso 0.498(2) 1 calc PR 1
H3B H 0.4748 0.9682 0.8363 0.139 Uiso 0.498(2) 1 calc PR 1
H3C H 0.5075 0.8879 0.9477 0.139 Uiso 0.498(2) 1 calc PR 1
C4 C 0.5288(14) 0.6598(13) 0.8503(12) 0.083(4) Uani 0.498(2) 1 d PU 1
H4A H 0.5853 0.6230 0.7994 0.125 Uiso 0.498(2) 1 calc PR 1
H4B H 0.4253 0.6649 0.8486 0.125 Uiso 0.498(2) 1 calc PR 1
H4C H 0.5295 0.6135 0.9255 0.125 Uiso 0.498(2) 1 calc PR 1
C5 C 0.774(2) 0.9974(13) 0.9432(11) 0.077(4) Uani 0.498(2) 1 d PU 1
H5A H 0.6827 1.0158 0.9224 0.115 Uiso 0.498(2) 1 calc PR 1
H5B H 0.8584 1.0501 0.8857 0.115 Uiso 0.498(2) 1 calc PR 1
H5C H 0.7610 1.0066 1.0137 0.115 Uiso 0.498(2) 1 calc PR 1
C6 C 0.9825(19) 0.8193(13) 0.9985(11) 0.079(4) Uani 0.498(2) 1 d PU 1
H6A H 1.0278 0.7540 0.9797 0.119 Uiso 0.498(2) 1 calc PR 1
H6B H 0.9570 0.7997 1.0784 0.119 Uiso 0.498(2) 1 calc PR 1
H6C H 1.0538 0.8880 0.9592 0.119 Uiso 0.498(2) 1 calc PR 1
C7 C 0.6595(18) 0.7575(12) 1.0846(9) 0.074(3) Uani 0.498(2) 1 d PU 1
H7A H 0.6745 0.6754 1.0987 0.111 Uiso 0.498(2) 1 calc PR 1
H7B H 0.5619 0.7743 1.0729 0.111 Uiso 0.498(2) 1 calc PR 1
H7C H 0.6626 0.7750 1.1484 0.111 Uiso 0.498(2) 1 calc PR 1
C8 C 0.9225(13) 0.6671(9) 0.6895(8) 0.045(2) Uani 0.498(2) 1 d PU 1
H8A H 0.9712 0.5961 0.6882 0.067 Uiso 0.498(2) 1 calc PR 1
H8B H 0.9792 0.7334 0.6251 0.067 Uiso 0.498(2) 1 calc PR 1
H8C H 0.8202 0.6602 0.6874 0.067 Uiso 0.498(2) 1 calc PR 1
C9 C 1.1182(11) 0.7042(10) 0.8106(10) 0.053(3) Uani 0.498(2) 1 d PU 1
H9A H 1.1771 0.6664 0.7614 0.080 Uiso 0.498(2) 1 calc PR 1
H9B H 1.1306 0.6674 0.8839 0.080 Uiso 0.498(2) 1 calc PR 1
H9C H 1.1528 0.7865 0.7802 0.080 Uiso 0.498(2) 1 calc PR 1
C10 C 0.8393(13) 0.5462(8) 0.9386(8) 0.052(3) Uani 0.498(2) 1 d PU 1
H10A H 0.9083 0.4867 0.9295 0.078 Uiso 0.498(2) 1 calc PR 1
H10B H 0.7416 0.5240 0.9370 0.078 Uiso 0.498(2) 1 calc PR 1
H10C H 0.8280 0.5534 1.0097 0.078 Uiso 0.498(2) 1 calc PR 1
C11 C 1.2152(15) 0.8512(11) 0.5869(11) 0.056(3) Uani 0.498(2) 1 d PDU 1
H11A H 1.1839 0.8270 0.6676 0.084 Uiso 0.498(2) 1 calc PR 1
H11B H 1.3173 0.8883 0.5553 0.084 Uiso 0.498(2) 1 calc PR 1
H11C H 1.2125 0.7833 0.5670 0.084 Uiso 0.498(2) 1 calc PR 1
C12 C 0.854(2) 1.2626(14) 0.6573(16) 0.089(4) Uani 0.498(2) 1 d PU 1
H12A H 0.9042 1.3171 0.5810 0.107 Uiso 0.498(2) 1 calc PR 1
H12B H 0.9257 1.2445 0.7000 0.107 Uiso 0.498(2) 1 calc PR 1
C13 C 0.707(3) 1.3115(16) 0.716(2) 0.134(6) Uani 0.498(2) 1 d PU 1
H13A H 0.7075 1.3034 0.7911 0.160 Uiso 0.498(2) 1 calc PR 1
H13B H 0.7055 1.3948 0.6731 0.160 Uiso 0.498(2) 1 calc PR 1
C14 C 0.570(3) 1.2442(18) 0.7249(19) 0.117(5) Uani 0.498(2) 1 d PU 1
H14A H 0.5133 1.2020 0.8037 0.140 Uiso 0.498(2) 1 calc PR 1
H14B H 0.5038 1.2986 0.6903 0.140 Uiso 0.498(2) 1 calc PR 1
C15 C 0.6154(18) 1.1608(12) 0.6687(13) 0.081(4) Uani 0.498(2) 1 d PU 1
H15A H 0.6004 1.1898 0.5951 0.098 Uiso 0.498(2) 1 calc PR 1
H15B H 0.5588 1.0843 0.7136 0.098 Uiso 0.498(2) 1 calc PR 1
Nd1A Nd 0.93336(8) 0.99602(6) 0.66952(9) 0.0267(2) Uani 0.502(2) 1 d PD 2
I1A I 1.20604(15) 1.10020(11) 0.70081(10) 0.0521(3) Uani 0.502(2) 1 d P 2
Si1A Si 0.6325(15) 0.8233(12) 0.8212(10) 0.044(2) Uani 0.502(2) 1 d PU 2
Si2A Si 0.8546(4) 0.7775(3) 0.9363(2) 0.0514(8) Uani 0.502(2) 1 d PU 2
Si3A Si 0.8429(3) 0.6515(2) 0.7769(2) 0.0446(7) Uani 0.502(2) 1 d PU 2
O1A O 0.6610(7) 0.9791(6) 0.7597(6) 0.0543(19) Uani 0.502(2) 1 d PU 2
O2A O 1.1035(11) 0.9324(8) 0.5008(7) 0.0320(18) Uani 0.502(2) 1 d PU 2
O3A O 0.8587(9) 1.1925(7) 0.6822(6) 0.0450(16) Uani 0.502(2) 1 d PU 2
C1A C 0.8160(13) 0.7882(9) 0.8072(9) 0.035(2) Uani 0.502(2) 1 d PU 2
C2A C 0.5377(14) 1.0498(12) 0.7657(17) 0.121(8) Uani 0.502(2) 1 d PU 2
H2A1 H 0.5750 1.1316 0.7292 0.182 Uiso 0.502(2) 1 calc PR 2
H2A2 H 0.4809 1.0337 0.8434 0.182 Uiso 0.502(2) 1 calc PR 2
H2A3 H 0.4724 1.0325 0.7285 0.182 Uiso 0.502(2) 1 calc PR 2
C3A C 0.4668(15) 0.7894(10) 0.9402(13) 0.088(5) Uani 0.502(2) 1 d PU 2
H3A1 H 0.3948 0.8474 0.9242 0.132 Uiso 0.502(2) 1 calc PR 2
H3A2 H 0.4940 0.7899 1.0038 0.132 Uiso 0.502(2) 1 calc PR 2
H3A3 H 0.4215 0.7125 0.9571 0.132 Uiso 0.502(2) 1 calc PR 2
C4A C 0.5572(16) 0.8098(14) 0.7008(14) 0.087(4) Uani 0.502(2) 1 d PU 2
H4A1 H 0.5264 0.8850 0.6606 0.130 Uiso 0.502(2) 1 calc PR 2
H4A2 H 0.4715 0.7519 0.7347 0.130 Uiso 0.502(2) 1 calc PR 2
H4A3 H 0.6376 0.7861 0.6493 0.130 Uiso 0.502(2) 1 calc PR 2
C5A C 0.799(2) 0.9123(12) 0.9694(10) 0.077(4) Uani 0.502(2) 1 d PU 2
H5A1 H 0.6896 0.9072 1.0027 0.116 Uiso 0.502(2) 1 calc PR 2
H5A2 H 0.8296 0.9812 0.9011 0.116 Uiso 0.502(2) 1 calc PR 2
H5A3 H 0.8476 0.9181 1.0213 0.116 Uiso 0.502(2) 1 calc PR 2
C6A C 1.0572(16) 0.7693(11) 0.9231(10) 0.065(3) Uani 0.502(2) 1 d PU 2
H6A1 H 1.0692 0.7414 0.9968 0.098 Uiso 0.502(2) 1 calc PR 2
H6A2 H 1.1095 0.8464 0.8796 0.098 Uiso 0.502(2) 1 calc PR 2
H6A3 H 1.0994 0.7157 0.8859 0.098 Uiso 0.502(2) 1 calc PR 2
C7A C 0.741(2) 0.6493(11) 1.0663(9) 0.089(4) Uani 0.502(2) 1 d PU 2
H7A1 H 0.6337 0.6535 1.0736 0.133 Uiso 0.502(2) 1 calc PR 2
H7A2 H 0.7574 0.6538 1.1322 0.133 Uiso 0.502(2) 1 calc PR 2
H7A3 H 0.7730 0.5759 1.0589 0.133 Uiso 0.502(2) 1 calc PR 2
C8A C 0.8812(14) 0.6782(10) 0.6261(9) 0.053(3) Uani 0.502(2) 1 d PU 2
H8A1 H 0.7949 0.7112 0.6032 0.079 Uiso 0.502(2) 1 calc PR 2
H8A2 H 0.8985 0.6048 0.6145 0.079 Uiso 0.502(2) 1 calc PR 2
H8A3 H 0.9701 0.7324 0.5821 0.079 Uiso 0.502(2) 1 calc PR 2
C9A C 1.0097(15) 0.5757(10) 0.8134(10) 0.065(3) Uani 0.502(2) 1 d PU 2
H9A1 H 0.9865 0.5423 0.8940 0.098 Uiso 0.502(2) 1 calc PR 2
H9A2 H 1.0971 0.6318 0.7814 0.098 Uiso 0.502(2) 1 calc PR 2
H9A3 H 1.0314 0.5139 0.7837 0.098 Uiso 0.502(2) 1 calc PR 2
C10A C 0.6749(16) 0.5367(10) 0.8611(12) 0.079(4) Uani 0.502(2) 1 d PU 2
H10D H 0.6389 0.5337 0.9375 0.119 Uiso 0.502(2) 1 calc PR 2
H10E H 0.7064 0.4607 0.8608 0.119 Uiso 0.502(2) 1 calc PR 2
H10F H 0.5941 0.5577 0.8278 0.119 Uiso 0.502(2) 1 calc PR 2
C11A C 1.2244(13) 0.8829(10) 0.5269(13) 0.072(4) Uani 0.502(2) 1 d PDU 2
H11D H 1.3146 0.9347 0.4793 0.108 Uiso 0.502(2) 1 calc PR 2
H11E H 1.2342 0.8090 0.5157 0.108 Uiso 0.502(2) 1 calc PR 2
H11F H 1.2121 0.8691 0.6045 0.108 Uiso 0.502(2) 1 calc PR 2
C12A C 0.8162(19) 1.2161(11) 0.7818(9) 0.079(4) Uani 0.502(2) 1 d PU 2
H12C H 0.8994 1.2025 0.8141 0.095 Uiso 0.502(2) 1 calc PR 2
H12D H 0.7279 1.1642 0.8366 0.095 Uiso 0.502(2) 1 calc PR 2
C13A C 0.780(2) 1.3396(11) 0.7546(11) 0.082(4) Uani 0.502(2) 1 d PU 2
H13C H 0.6742 1.3489 0.7561 0.098 Uiso 0.502(2) 1 calc PR 2
H13D H 0.8014 1.3731 0.8046 0.098 Uiso 0.502(2) 1 calc PR 2
C14A C 0.885(2) 1.3898(12) 0.6407(12) 0.107(6) Uani 0.502(2) 1 d PU 2
H14C H 0.8403 1.4537 0.5943 0.129 Uiso 0.502(2) 1 calc PR 2
H14D H 0.9792 1.4215 0.6420 0.129 Uiso 0.502(2) 1 calc PR 2
C15A C 0.9163(14) 1.2998(9) 0.5957(10) 0.052(3) Uani 0.502(2) 1 d PU 2
H15C H 0.8688 1.3137 0.5372 0.063 Uiso 0.502(2) 1 calc PR 2
H15D H 1.0257 1.2994 0.5627 0.063 Uiso 0.502(2) 1 calc PR 2

loop_
_atom_site_aniso_label
_atom_site_aniso_U_11
_atom_site_aniso_U_22
_atom_site_aniso_U_33
_atom_site_aniso_U_23
_atom_site_aniso_U_13
_atom_site_aniso_U_12
Nd1 0.0295(3) 0.0249(3) 0.0217(4) -0.0063(2) -0.0098(3) 0.00057(19)
I1 0.0904(8) 0.0577(6) 0.0661(8) -0.0052(5) -0.0537(6) -0.0234(5)
Si1 0.017(2) 0.068(3) 0.045(4) -0.022(3) 0.004(2) -0.0022(19)
Si2 0.078(2) 0.0450(19) 0.0248(13) -0.0123(13) -0.0137(13) 0.0073(16)
Si3 0.0292(12) 0.0273(11) 0.0312(12) -0.0057(9) -0.0082(10) 0.0026(9)
O1 0.021(3) 0.045(4) 0.032(3) -0.009(3) -0.005(2) 0.004(3)
O2 0.021(3) 0.024(3) 0.015(4) -0.002(3) -0.007(3) 0.010(2)
O3 0.086(6) 0.034(4) 0.041(4) -0.019(3) 0.000(4) 0.015(4)
C1 0.035(4) 0.032(5) 0.026(5) -0.010(4) -0.012(4) 0.012(4)
C2 0.033(5) 0.078(8) 0.040(5) -0.018(5) -0.012(4) -0.001(5)
C3 0.060(7) 0.132(11) 0.040(6) -0.004(7) 0.007(6) 0.058(8)
C4 0.040(6) 0.081(7) 0.084(9) 0.027(6) -0.024(6) -0.029(6)
C5 0.115(12) 0.065(6) 0.046(7) -0.033(6) -0.004(7) 0.012(7)
C6 0.123(9) 0.081(9) 0.059(7) -0.027(7) -0.059(7) 0.000(7)
C7 0.108(9) 0.064(7) 0.028(5) -0.011(5) 0.000(5) 0.012(7)
C8 0.056(6) 0.035(5) 0.035(5) -0.014(4) -0.002(5) 0.001(4)
C9 0.031(4) 0.044(6) 0.077(7) -0.008(5) -0.022(5) 0.004(4)
C10 0.059(6) 0.031(4) 0.045(5) 0.006(4) -0.012(5) 0.002(4)
C11 0.067(8) 0.035(6) 0.064(7) 0.001(6) -0.044(7) 0.030(5)
C12 0.141(9) 0.031(6) 0.078(9) -0.032(7) 0.007(8) -0.010(7)
C13 0.165(14) 0.070(10) 0.174(15) -0.079(10) -0.028(13) 0.043(10)
C14 0.138(10) 0.102(11) 0.143(14) -0.085(11) -0.050(11) 0.078(9)
C15 0.088(7) 0.058(7) 0.089(9) -0.038(7) -0.005(7) 0.037(6)
Nd1A 0.0249(3) 0.0248(3) 0.0209(4) -0.0024(2) -0.0018(2) 0.0044(2)
I1A 0.0633(7) 0.0593(5) 0.0523(6) -0.0282(4) -0.0354(4) 0.0135(5)
Si1A 0.032(3) 0.052(3) 0.031(3) 0.001(2) -0.0052(18) 0.000(2)
Si2A 0.076(2) 0.0364(15) 0.0241(13) -0.0016(11) -0.0045(13) 0.0155(14)
Si3A 0.0490(16) 0.0270(12) 0.0402(15) -0.0048(11) 0.0012(13) 0.0006(11)
O1A 0.029(3) 0.036(3) 0.059(4) 0.004(3) 0.011(3) 0.011(3)
O2A 0.027(3) 0.037(4) 0.028(5) -0.004(4) -0.014(4) 0.007(3)
O3A 0.050(4) 0.031(4) 0.041(4) -0.010(3) 0.000(3) 0.003(3)
C1A 0.037(4) 0.023(4) 0.023(5) 0.001(3) 0.009(4) -0.001(4)
C2A 0.033(6) 0.048(7) 0.179(15) 0.022(9) 0.033(8) 0.016(5)
C3A 0.050(7) 0.033(6) 0.102(8) 0.015(6) 0.035(6) 0.008(5)
C4A 0.057(8) 0.084(9) 0.115(9) -0.013(8) -0.050(7) -0.003(7)
C5A 0.147(13) 0.033(5) 0.043(6) -0.018(5) -0.016(7) 0.030(7)
C6A 0.091(7) 0.052(7) 0.054(7) -0.005(5) -0.044(6) 0.020(6)
C7A 0.150(12) 0.045(6) 0.025(5) 0.009(4) 0.010(6) 0.014(7)
C8A 0.065(7) 0.048(6) 0.040(5) -0.013(5) -0.011(5) -0.003(5)
C9A 0.085(7) 0.046(6) 0.056(6) -0.013(5) -0.022(6) 0.039(6)
C10A 0.084(8) 0.034(6) 0.076(8) -0.002(6) 0.017(7) -0.029(6)
C11A 0.053(7) 0.026(6) 0.132(12) 0.005(7) -0.065(9) 0.011(5)
C12A 0.129(11) 0.053(6) 0.033(5) -0.014(4) -0.001(6) 0.043(7)
C13A 0.128(12) 0.032(5) 0.064(7) -0.021(5) 0.006(7) -0.002(7)
C14A 0.178(14) 0.048(6) 0.063(7) -0.026(5) 0.019(8) -0.033(8)
C15A 0.060(7) 0.033(5) 0.043(5) -0.002(4) 0.001(5) -0.009(5)

loop_
_atom_type_symbol
_atom_type_description
_atom_type_scat_dispersion_real
_atom_type_scat_dispersion_imag
_atom_type_scat_source
C C 0.0033 0.0016 'International Tables Vol C Tables 4.2.6.8 and 6.1.1.4'
H H 0.0000 0.0000 'International Tables Vol C Tables 4.2.6.8 and 6.1.1.4'
O O 0.0106 0.0060 'International Tables Vol C Tables 4.2.6.8 and 6.1.1.4'
Si Si 0.0817 0.0704 'International Tables Vol C Tables 4.2.6.8 and 6.1.1.4'
I I -0.4742 1.8119 'International Tables Vol C Tables 4.2.6.8 and 6.1.1.4'
Nd Nd -0.1943 3.0179 'International Tables Vol C Tables 4.2.6.8 and 6.1.1.4'

loop_
_geom_angle_atom_site_label_1
_geom_angle_atom_site_label_2
_geom_angle_atom_site_label_3
_geom_angle
_geom_angle_site_symmetry_1
_geom_angle_site_symmetry_3
I1 Nd1 O1 158.01(15) . .
I1 Nd1 O2 75.0(2) . .
I1 Nd1 O2 118.1(2) . 2_776
I1 Nd1 O3 85.8(3) . .
I1 Nd1 C1 97.7(2) . .
O1 Nd1 O2 120.3(3) . .
O1 Nd1 O2 81.8(3) . 2_776
O1 Nd1 O3 87.9(3) . .
O1 Nd1 C1 63.2(3) . .
O2 Nd1 O2 80.2(3) . 2_776
O2 Nd1 O3 144.0(3) . .
O2 Nd1 O3 82.6(3) 2_776 .
O2 Nd1 C1 110.0(3) . .
O2 Nd1 C1 144.2(3) 2_776 .
O3 Nd1 C1 102.4(3) . .
O1 Si1 C1 100.6(8) . .
O1 Si1 C3 114.4(9) . .
O1 Si1 C4 113.1(10) . .
C1 Si1 C3 111.6(10) . .
C1 Si1 C4 113.2(8) . .
C3 Si1 C4 104.3(10) . .
C1 Si2 C5 113.0(6) . .
C1 Si2 C6 115.6(6) . .
C1 Si2 C7 111.0(6) . .
C5 Si2 C6 107.5(8) . .
C5 Si2 C7 104.9(7) . .
C6 Si2 C7 103.8(7) . .
C1 Si3 C8 111.4(5) . .
C1 Si3 C9 114.0(5) . .
C1 Si3 C10 115.8(5) . .
C8 Si3 C9 103.5(5) . .
C8 Si3 C10 105.5(5) . .
C9 Si3 C10 105.5(5) . .
Nd1 O1 Si1 105.3(6) . .
Nd1 O1 C2 133.3(6) . .
Si1 O1 C2 120.8(8) . .
Nd1 O2 Nd1 99.8(3) . 2_776
Nd1 O2 C11 126.4(7) . .
Nd1 O2 C11 132.6(7) 2_776 .
Nd1 O3 C12 126.3(9) . .
Nd1 O3 C15 121.3(7) . .
C12 O3 C15 112.3(10) . .
Nd1 C1 Si1 87.3(5) . .
Nd1 C1 Si2 118.6(5) . .
Nd1 C1 Si3 104.4(5) . .
Si1 C1 Si2 117.4(7) . .
Si1 C1 Si3 112.0(7) . .
Si2 C1 Si3 113.8(5) . .
O3 C12 H12A 111.8 . .
O3 C12 H12B 111.8 . .
O3 C12 C13 99.9(14) . .
H12A C12 H12B 109.5 . .
H12A C12 C13 111.8 . .
H12B C12 C13 111.8 . .
C12 C13 H13A 109.8 . .
C12 C13 H13B 109.8 . .
C12 C13 C14 109.2(14) . .
H13A C13 H13B 108.3 . .
H13A C13 C14 109.8 . .
H13B C13 C14 109.8 . .
C13 C14 H14A 109.6 . .
C13 C14 H14B 109.6 . .
C13 C14 C15 110.2(16) . .
H14A C14 H14B 108.1 . .
H14A C14 C15 109.6 . .
H14B C14 C15 109.6 . .
O3 C15 C14 102.6(14) . .
O3 C15 H15A 111.3 . .
O3 C15 H15B 111.3 . .
C14 C15 H15A 111.3 . .
C14 C15 H15B 111.3 . .
H15A C15 H15B 109.2 . .
I1A Nd1A O1A 133.5(2) . .
I1A Nd1A O2A 94.73(19) . .
I1A Nd1A O2A 119.0(2) . 2_776
I1A Nd1A O3A 74.4(2) . .
I1A Nd1A C1A 118.4(3) . .
O1A Nd1A O2A 131.7(3) . .
O1A Nd1A O2A 89.9(3) . 2_776
O1A Nd1A O3A 72.2(2) . .
O1A Nd1A C1A 64.4(3) . .
O2A Nd1A O2A 59.3(4) . 2_776
O2A Nd1A O3A 133.1(3) . .
O2A Nd1A O3A 85.9(3) 2_776 .
O2A Nd1A C1A 97.0(3) . .
O2A Nd1A C1A 118.9(4) 2_776 .
O3A Nd1A C1A 128.7(3) . .
O1A Si1A C1A 100.1(8) . .
O1A Si1A C3A 106.5(9) . .
O1A Si1A C4A 93.9(7) . .
C1A Si1A C3A 132.2(9) . .
C1A Si1A C4A 113.1(9) . .
C3A Si1A C4A 104.0(10) . .
C1A Si2A C5A 110.3(6) . .
C1A Si2A C6A 112.4(5) . .
C1A Si2A C7A 113.6(7) . .
C5A Si2A C6A 105.7(7) . .
C5A Si2A C7A 105.0(6) . .
C6A Si2A C7A 109.3(7) . .
C1A Si3A C8A 112.9(5) . .
C1A Si3A C9A 112.1(6) . .
C1A Si3A C10A 113.3(6) . .
C8A Si3A C9A 105.1(6) . .
C8A Si3A C10A 108.0(6) . .
C9A Si3A C10A 104.8(6) . .
Nd1A O1A Si1A 98.4(5) . .
Nd1A O1A C2A 140.1(7) . .
Si1A O1A C2A 121.2(8) . .
Nd1A O2A Nd1A 120.7(4) . 2_776
Nd1A O2A C11A 108.9(8) . .
Nd1A O2A C11A 128.4(9) 2_776 .
Nd1A O3A C12A 124.9(6) . .
Nd1A O3A C15A 123.7(6) . .
C12A O3A C15A 105.6(10) . .
Nd1A C1A Si1A 94.6(6) . .
Nd1A C1A Si2A 102.9(5) . .
Nd1A C1A Si3A 126.0(5) . .
Si1A C1A Si2A 107.5(7) . .
Si1A C1A Si3A 109.4(8) . .
Si2A C1A Si3A 113.9(6) . .
O1A C2A H2A1 109.5 . .
O1A C2A H2A2 109.5 . .
O1A C2A H2A3 109.5 . .
H2A1 C2A H2A2 109.5 . .
H2A1 C2A H2A3 109.5 . .
H2A2 C2A H2A3 109.5 . .
Si1A C3A H3A1 109.5 . .
Si1A C3A H3A2 109.5 . .
Si1A C3A H3A3 109.5 . .
H3A1 C3A H3A2 109.5 . .
H3A1 C3A H3A3 109.5 . .
H3A2 C3A H3A3 109.5 . .
Si1A C4A H4A1 109.5 . .
Si1A C4A H4A2 109.5 . .
Si1A C4A H4A3 109.5 . .
H4A1 C4A H4A2 109.5 . .
H4A1 C4A H4A3 109.5 . .
H4A2 C4A H4A3 109.5 . .
Si2A C5A H5A1 109.5 . .
Si2A C5A H5A2 109.5 . .
Si2A C5A H5A3 109.5 . .
H5A1 C5A H5A2 109.5 . .
H5A1 C5A H5A3 109.5 . .
H5A2 C5A H5A3 109.5 . .
Si2A C6A H6A1 109.5 . .
Si2A C6A H6A2 109.5 . .
Si2A C6A H6A3 109.5 . .
H6A1 C6A H6A2 109.5 . .
H6A1 C6A H6A3 109.5 . .
H6A2 C6A H6A3 109.5 . .
Si2A C7A H7A1 109.5 . .
Si2A C7A H7A2 109.5 . .
Si2A C7A H7A3 109.5 . .
H7A1 C7A H7A2 109.5 . .
H7A1 C7A H7A3 109.5 . .
H7A2 C7A H7A3 109.5 . .
Si3A C8A H8A1 109.5 . .
Si3A C8A H8A2 109.5 . .
Si3A C8A H8A3 109.5 . .
H8A1 C8A H8A2 109.5 . .
H8A1 C8A H8A3 109.5 . .
H8A2 C8A H8A3 109.5 . .
Si3A C9A H9A1 109.5 . .
Si3A C9A H9A2 109.5 . .
Si3A C9A H9A3 109.5 . .
H9A1 C9A H9A2 109.5 . .
H9A1 C9A H9A3 109.5 . .
H9A2 C9A H9A3 109.5 . .
Si3A C10A H10D 109.5 . .
Si3A C10A H10E 109.5 . .
Si3A C10A H10F 109.5 . .
H10D C10A H10E 109.5 . .
H10D C10A H10F 109.5 . .
H10E C10A H10F 109.5 . .
O2A C11A H11D 109.5 . .
O2A C11A H11E 109.5 . .
O2A C11A H11F 109.5 . .
H11D C11A H11E 109.5 . .
H11D C11A H11F 109.5 . .
H11E C11A H11F 109.5 . .
O3A C12A H12C 110.0 . .
O3A C12A H12D 110.0 . .
O3A C12A C13A 108.4(10) . .
H12C C12A H12D 108.4 . .
H12C C12A C13A 110.0 . .
H12D C12A C13A 110.0 . .
C12A C13A H13C 112.0 . .
C12A C13A H13D 112.0 . .
C12A C13A C14A 99.1(12) . .
H13C C13A H13D 109.6 . .
H13C C13A C14A 112.0 . .
H13D C13A C14A 112.0 . .
C13A C14A H14C 110.0 . .
C13A C14A H14D 110.0 . .
C13A C14A C15A 108.5(11) . .
H14C C14A H14D 108.4 . .
H14C C14A C15A 110.0 . .
H14D C14A C15A 110.0 . .
O3A C15A C14A 108.4(10) . .
O3A C15A H15C 110.0 . .
O3A C15A H15D 110.0 . .
C14A C15A H15C 110.0 . .
C14A C15A H15D 110.0 . .
H15C C15A H15D 108.4 . .

loop_
_geom_bond_atom_site_label_1
_geom_bond_atom_site_label_2
_geom_bond_distance
_geom_bond_site_symmetry_2
Nd1 I1 3.1007(13) .
Nd1 O1 2.477(6) .
Nd1 O2 2.050(8) .
Nd1 O2 2.333(7) 2_776
Nd1 O3 2.493(7) .
Nd1 C1 2.688(11) .
Si1 O1 1.548(14) .
Si1 C1 1.959(16) .
Si1 C3 1.860(19) .
Si1 C4 1.98(2) .
Si2 C1 1.862(11) .
Si2 C5 1.811(15) .
Si2 C6 1.833(15) .
Si2 C7 1.885(13) .
Si3 C1 1.857(11) .
Si3 C8 1.921(11) .
Si3 C9 1.862(10) .
Si3 C10 1.889(10) .
O1 C2 1.440(12) .
O2 Nd1 2.333(7) 2_776
O2 C11 1.505(12) .
O3 C12 1.523(16) .
O3 C15 1.556(18) .
C2 H2A 0.980 .
C2 H2B 0.980 .
C2 H2C 0.980 .
C3 H3A 0.980 .
C3 H3B 0.980 .
C3 H3C 0.980 .
C4 H4A 0.980 .
C4 H4B 0.980 .
C4 H4C 0.980 .
C5 H5A 0.980 .
C5 H5B 0.980 .
C5 H5C 0.980 .
C6 H6A 0.980 .
C6 H6B 0.980 .
C6 H6C 0.980 .
C7 H7A 0.980 .
C7 H7B 0.980 .
C7 H7C 0.980 .
C8 H8A 0.980 .
C8 H8B 0.980 .
C8 H8C 0.980 .
C9 H9A 0.980 .
C9 H9B 0.980 .
C9 H9C 0.980 .
C10 H10A 0.980 .
C10 H10B 0.980 .
C10 H10C 0.980 .
C11 H11A 0.980 .
C11 H11B 0.980 .
C11 H11C 0.980 .
C12 H12A 0.990 .
C12 H12B 0.990 .
C12 C13 1.59(2) .
C13 H13A 0.990 .
C13 H13B 0.990 .
C13 C14 1.52(3) .
C14 H14A 0.990 .
C14 H14B 0.990 .
C14 C15 1.479(18) .
C15 H15A 0.990 .
C15 H15B 0.990 .
Nd1A I1A 3.1279(14) .
Nd1A O1A 2.460(6) .
Nd1A O2A 2.732(9) .
Nd1A O2A 2.299(7) 2_776
Nd1A O3A 2.564(9) .
Nd1A C1A 2.619(11) .
Si1A O1A 1.802(15) .
Si1A C1A 1.733(18) .
Si1A C3A 1.805(17) .
Si1A C4A 2.038(19) .
Si2A C1A 1.864(12) .
Si2A C5A 1.903(14) .
Si2A C6A 1.861(14) .
Si2A C7A 1.939(12) .
Si3A C1A 1.879(11) .
Si3A C8A 1.883(11) .
Si3A C9A 1.899(12) .
Si3A C10A 1.934(11) .
O1A C2A 1.425(12) .
O2A Nd1A 2.299(7) 2_776
O2A C11A 1.352(13) .
O3A C12A 1.431(14) .
O3A C15A 1.411(12) .
C2A H2A1 0.980 .
C2A H2A2 0.980 .
C2A H2A3 0.980 .
C3A H3A1 0.980 .
C3A H3A2 0.980 .
C3A H3A3 0.980 .
C4A H4A1 0.980 .
C4A H4A2 0.980 .
C4A H4A3 0.980 .
C5A H5A1 0.980 .
C5A H5A2 0.980 .
C5A H5A3 0.980 .
C6A H6A1 0.980 .
C6A H6A2 0.980 .
C6A H6A3 0.980 .
C7A H7A1 0.980 .
C7A H7A2 0.980 .
C7A H7A3 0.980 .
C8A H8A1 0.980 .
C8A H8A2 0.980 .
C8A H8A3 0.980 .
C9A H9A1 0.980 .
C9A H9A2 0.980 .
C9A H9A3 0.980 .
C10A H10D 0.980 .
C10A H10E 0.980 .
C10A H10F 0.980 .
C11A H11D 0.980 .
C11A H11E 0.980 .
C11A H11F 0.980 .
C12A H12C 0.990 .
C12A H12D 0.990 .
C12A C13A 1.493(17) .
C13A H13C 0.990 .
C13A H13D 0.990 .
C13A C14A 1.48(2) .
C14A H14C 0.990 .
C14A H14D 0.990 .
C14A C15A 1.442(17) .
C15A H15C 0.990 .
C15A H15D 0.990 .
